data_7248158
loop_
_publ_author_name
'Gavrikov, Andrey V.'
'Ilyukhin, Andrey B.'

_publ_section_title
;
 Union is strength: \p--\p stacking interactions are capable of preventing
 solid-state racemization of tris-chelate complexes
;
_journal_issue 12
_journal_name_full CrystEngComm
_journal_page_first 1677
_journal_page_last 1682
_journal_paper_doi 10.1039/D4CE00104D
_journal_volume 26
_journal_year 2024
_chemical_absolute_configuration ad
_chemical_formula_moiety 'C36 H24 Co N6, C12 H8 N7 Nd O15'
_chemical_formula_sum 'C48 H32 Co N13 Nd O15'
_chemical_formula_weight 1234.03
_space_group_IT_number 19
_space_group_name_Hall 'P 2ac 2ab'
_space_group_name_H-M_alt 'P 21 21 21'
_symmetry_cell_setting orthorhombic
_symmetry_Int_Tables_number 19
_symmetry_space_group_name_Hall 'P 2ac 2ab'
_symmetry_space_group_name_H-M 'P 21 21 21'
_atom_sites_solution_hydrogens geom
_audit_conform_dict_location ftp://ftp.iucr.org/pub/cif_core.dic
_audit_conform_dict_name cif_core.dic
_audit_conform_dict_version 2.4.5
_audit_creation_date 2023-01-25T17:00:20-00:00
_audit_creation_method 'WinGX routine CIF_UPDATE'
_audit_update_record
;
2023-09-15 deposited with the CCDC.	2024-02-14 downloaded from the CCDC.
;
_cell_angle_alpha 90
_cell_angle_beta 90
_cell_angle_gamma 90
_cell_formula_units_Z 4
_cell_length_a 12.453(4)
_cell_length_b 17.820(6)
_cell_length_c 22.217(8)
_cell_measurement_reflns_used 7987
_cell_measurement_temperature 100(2)
_cell_measurement_theta_max 25.25
_cell_measurement_theta_min 2.19
_cell_volume 4930(3)
_computing_cell_refinement 'Bruker SAINT'
_computing_data_collection 'Bruker APEX3'
_computing_data_reduction 'Bruker SAINT'
_computing_molecular_graphics 'Bruker SHELXTL'
_computing_publication_material 'Bruker SHELXTL'
_computing_structure_refinement 'SHELXL-2018/3 (Sheldrick, 2018)'
_computing_structure_solution 'SHELXS-2018 (Sheldrick, 2015)'
_diffrn_ambient_temperature 100(2)
_diffrn_measured_fraction_theta_full 0.998
_diffrn_measured_fraction_theta_max 0.998
_diffrn_measurement_device_type 'Bruker APEX3 CCD'
_diffrn_measurement_method '\f and \w scans'
_diffrn_radiation_monochromator graphite
_diffrn_radiation_type MoK\a
_diffrn_radiation_wavelength 0.71073
_diffrn_reflns_av_R_equivalents 0.139
_diffrn_reflns_av_unetI/netI 0.0779
_diffrn_reflns_Laue_measured_fraction_full 0.998
_diffrn_reflns_Laue_measured_fraction_max 0.998
_diffrn_reflns_limit_h_max 12
_diffrn_reflns_limit_h_min -12
_diffrn_reflns_limit_k_max 17
_diffrn_reflns_limit_k_min -17
_diffrn_reflns_limit_l_max 22
_diffrn_reflns_limit_l_min -21
_diffrn_reflns_number 34180
_diffrn_reflns_point_group_measured_fraction_full 0.999
_diffrn_reflns_point_group_measured_fraction_max 0.999
_diffrn_reflns_theta_full 20.815
_diffrn_reflns_theta_max 20.815
_diffrn_reflns_theta_min 2.16
_diffrn_standards_number 0
_exptl_absorpt_coefficient_mu 1.462
_exptl_absorpt_correction_T_max 0.7412
_exptl_absorpt_correction_T_min 0.5697
_exptl_absorpt_correction_type multi-scan
_exptl_absorpt_process_details
;
 SADABS 2016/2: Krause, L., Herbst-Irmer, R., Sheldrick G.M. & Stalke D.,
 J. Appl. Cryst. 48 (2015) 3-10
;
_exptl_crystal_colour yellow
_exptl_crystal_density_diffrn 1.663
_exptl_crystal_description block
_exptl_crystal_F_000 2472
_exptl_crystal_size_max 0.2
_exptl_crystal_size_mid 0.14
_exptl_crystal_size_min 0.12
_refine_diff_density_max 3.072
_refine_diff_density_min -2.798
_refine_diff_density_rms 0.277
_refine_ls_abs_structure_details
;
 Refined as an inversion twin.
;
_refine_ls_abs_structure_Flack 0.15(10)
_refine_ls_extinction_coef 0.0033(9)
_refine_ls_extinction_expression Fc^*^=kFc[1+0.001xFc^2^\l^3^/sin(2\q)]^-1/4^
_refine_ls_extinction_method 'SHELXL-2018/3 (Sheldrick 2018)'
_refine_ls_goodness_of_fit_ref 1.438
_refine_ls_hydrogen_treatment constr
_refine_ls_matrix_type full
_refine_ls_number_parameters 695
_refine_ls_number_reflns 5162
_refine_ls_number_restraints 461
_refine_ls_restrained_S_all 1.384
_refine_ls_R_factor_all 0.1461
_refine_ls_R_factor_gt 0.1429
_refine_ls_shift/su_max 0.002
_refine_ls_shift/su_mean 0
_refine_ls_structure_factor_coef Fsqd
_refine_ls_weighting_details
;
w=1/[\s^2^(Fo^2^)+(0.1000P)^2^+200.0000P] where P=(Fo^2^+2Fc^2^)/3
;
_refine_ls_weighting_scheme calc
_refine_ls_wR_factor_gt 0.3434
_refine_ls_wR_factor_ref 0.3452
_reflns_Friedel_coverage 0.77
_reflns_Friedel_fraction_full 1
_reflns_Friedel_fraction_max 1
_reflns_number_gt 4944
_reflns_number_total 5162
_reflns_threshold_expression 'I > 2\s(I)'
_cod_data_source_file d4ce00104d2.cif
_cod_data_source_block CoNdPhen_390_100K
_cod_depositor_comments 'Adding full bibliography for 7248144--7248174.cif.'
_cod_database_code 7248158
_shelx_estimated_absorpt_t_min 0.759
_shelx_estimated_absorpt_t_max 0.844

loop_
_symmetry_equiv_pos_as_xyz
'x, y, z'
'-x+1/2, -y, z+1/2'
'-x, y+1/2, -z+1/2'
'x+1/2, -y+1/2, -z'

loop_
_atom_site_label
_atom_site_type_symbol
_atom_site_fract_x
_atom_site_fract_y
_atom_site_fract_z
_atom_site_U_iso_or_equiv
_atom_site_adp_type
_atom_site_occupancy
_atom_site_site_symmetry_order
_atom_site_calc_flag
_atom_site_refinement_flags_posn
_atom_site_refinement_flags_adp
_atom_site_refinement_flags_occupancy
_atom_site_disorder_assembly
_atom_site_disorder_group
Nd1 Nd 0.61917(18) 0.50958(15) 0.47836(12) 0.0365(10) Uani 1 1 d . . . . .
Co1 Co 0.2393(5) 0.4750(4) 0.7045(3) 0.039(2) Uani 1 1 d . . . . .
O1 O 0.692(3) 0.3867(18) 0.5244(18) 0.044(9) Uani 1 1 d . U . . .
O2 O 0.550(3) 0.430(2) 0.5674(19) 0.052(11) Uani 1 1 d . U . . .
O3 O 0.621(3) 0.319(2) 0.5957(18) 0.066(11) Uani 1 1 d . U . . .
O4 O 0.682(3) 0.5661(19) 0.3803(14) 0.033(8) Uani 1 1 d . U . . .
O5 O 0.529(2) 0.5062(19) 0.3715(13) 0.037(8) Uani 1 1 d . U . . .
O6 O 0.614(3) 0.5521(17) 0.2893(15) 0.039(8) Uiso 1 1 d . . . . .
O7 O 0.417(3) 0.500(2) 0.4800(16) 0.055(9) Uani 1 1 d . U . . .
O8 O 0.484(4) 0.391(3) 0.459(2) 0.072(13) Uani 1 1 d . U . . .
O9 O 0.313(3) 0.401(3) 0.4664(19) 0.072(13) Uani 1 1 d . U . . .
O10 O 0.538(2) 0.5841(18) 0.5774(15) 0.029(8) Uani 1 1 d . U . . .
O11 O 0.703(2) 0.5435(17) 0.5810(13) 0.029(8) Uani 1 1 d . U . . .
O12 O 0.639(3) 0.619(2) 0.6524(17) 0.058(11) Uani 1 1 d . U . . .
O13 O 0.667(3) 0.652(2) 0.4866(19) 0.058(11) Uani 1 1 d . U . . .
O14 O 0.518(2) 0.6295(18) 0.4509(14) 0.031(8) Uani 1 1 d . U . . .
O15 O 0.568(3) 0.747(2) 0.477(2) 0.065(11) Uani 1 1 d . U . . .
N1 N 0.218(3) 0.399(2) 0.7771(17) 0.029(10) Uani 1 1 d . U . . .
N2 N 0.398(3) 0.463(2) 0.7379(17) 0.034(10) Uani 1 1 d . U . . .
N3 N 0.217(3) 0.576(2) 0.7510(19) 0.033(10) Uiso 1 1 d . . . . .
N4 N 0.261(3) 0.563(2) 0.6425(19) 0.041(11) Uani 1 1 d . U . . .
N5 N 0.260(4) 0.388(3) 0.639(2) 0.048(12) Uani 1 1 d . U . . .
N6 N 0.079(3) 0.466(2) 0.6749(17) 0.028(10) Uani 1 1 d . U . . .
N7 N 0.835(3) 0.507(2) 0.4708(17) 0.036(8) Uani 1 1 d . U . . .
N8 N 0.719(3) 0.408(2) 0.3999(16) 0.025(9) Uani 1 1 d . U . . .
N9 N 0.616(5) 0.382(3) 0.571(2) 0.069(14) Uani 1 1 d . U . . .
N10 N 0.610(4) 0.542(2) 0.3454(19) 0.043(11) Uani 1 1 d . U . . .
N11 N 0.408(3) 0.435(2) 0.477(2) 0.052(12) Uani 1 1 d . U . . .
N12 N 0.629(4) 0.582(3) 0.603(2) 0.051(12) Uani 1 1 d . U . . .
N13 N 0.595(4) 0.670(3) 0.478(3) 0.067(14) Uani 1 1 d . U . . .
C1 C 0.120(5) 0.365(3) 0.791(2) 0.055(13) Uani 1 1 d D U . . .
H1A H 0.057235 0.37822 0.769005 0.066 Uiso 1 1 calc R U . . .
C2 C 0.115(7) 0.311(3) 0.838(3) 0.076(16) Uani 1 1 d D U . . .
H2A H 0.048321 0.288196 0.847783 0.091 Uiso 1 1 calc R U . . .
C3 C 0.211(5) 0.292(3) 0.871(3) 0.053(16) Uani 1 1 d . U . . .
H3A H 0.207821 0.25849 0.90457 0.064 Uiso 1 1 calc R U . . .
C4 C 0.312(5) 0.326(4) 0.852(3) 0.055(16) Uani 1 1 d . U . . .
C5 C 0.401(6) 0.315(4) 0.877(3) 0.08(2) Uani 1 1 d . U . . .
H5A H 0.39897 0.285043 0.912085 0.099 Uiso 1 1 calc R U . . .
C6 C 0.503(6) 0.341(4) 0.860(3) 0.063(18) Uani 1 1 d . U . . .
H6A H 0.566052 0.324906 0.87998 0.076 Uiso 1 1 calc R U . . .
C7 C 0.506(5) 0.393(3) 0.810(3) 0.059(17) Uani 1 1 d . U . . .
C8 C 0.594(5) 0.436(3) 0.794(3) 0.053(16) Uani 1 1 d . U . . .
H8A H 0.6578 0.432534 0.817678 0.064 Uiso 1 1 calc R U . . .
C9 C 0.592(4) 0.487(3) 0.741(2) 0.042(13) Uani 1 1 d . U . . .
H9A H 0.652501 0.506691 0.720947 0.051 Uiso 1 1 calc R U . . .
C10 C 0.486(3) 0.501(3) 0.7277(19) 0.037(12) Uani 1 1 d . U . . .
H10A H 0.474578 0.546625 0.706878 0.044 Uiso 1 1 calc R U . . .
C11 C 0.404(4) 0.420(3) 0.786(2) 0.040(13) Uani 1 1 d . U . . .
C12 C 0.303(4) 0.382(3) 0.807(3) 0.047(15) Uani 1 1 d . U . . .
C13 C 0.177(4) 0.584(3) 0.811(2) 0.036(12) Uani 1 1 d . U . . .
H13A H 0.163567 0.541022 0.834548 0.043 Uiso 1 1 calc R U . . .
C14 C 0.157(4) 0.651(3) 0.834(3) 0.052(16) Uani 1 1 d . U . . .
H14A H 0.13064 0.652532 0.874393 0.063 Uiso 1 1 calc R U . . .
C15 C 0.171(5) 0.714(4) 0.807(3) 0.062(17) Uani 1 1 d . U . . .
H15A H 0.16625 0.760414 0.828258 0.074 Uiso 1 1 calc R U . . .
C16 C 0.195(4) 0.714(3) 0.742(2) 0.041(13) Uani 1 1 d . U . . .
C17 C 0.208(4) 0.776(3) 0.705(3) 0.046(14) Uani 1 1 d . U . . .
H17A H 0.197135 0.825293 0.721064 0.055 Uiso 1 1 calc R U . . .
C18 C 0.237(5) 0.767(3) 0.648(3) 0.064(17) Uani 1 1 d D U . . .
H18A H 0.246205 0.809636 0.622744 0.077 Uiso 1 1 calc R U . . .
C19 C 0.255(4) 0.694(2) 0.623(2) 0.040(13) Uani 1 1 d D U . . .
C20 C 0.279(3) 0.685(3) 0.561(2) 0.025(11) Uani 1 1 d . U . . .
H20A H 0.281011 0.725674 0.533969 0.03 Uiso 1 1 calc R U . . .
C21 C 0.298(3) 0.620(2) 0.5454(19) 0.019(10) Uani 1 1 d . U . . .
H21A H 0.318487 0.611401 0.504789 0.023 Uiso 1 1 calc R U . . .
C22 C 0.291(4) 0.557(3) 0.584(2) 0.034(12) Uani 1 1 d . U . . .
H22A H 0.307904 0.508281 0.568848 0.041 Uiso 1 1 calc R U . . .
C23 C 0.244(5) 0.634(4) 0.664(2) 0.067(18) Uani 1 1 d D U . . .
C24 C 0.219(4) 0.645(3) 0.7258(19) 0.032(12) Uani 1 1 d D U . . .
C25 C 0.338(4) 0.351(3) 0.622(3) 0.044(15) Uani 1 1 d . U . . .
H25A H 0.40559 0.364985 0.638469 0.053 Uiso 1 1 calc R U . . .
C26 C 0.342(4) 0.295(3) 0.583(2) 0.035(13) Uani 1 1 d . U . . .
H26A H 0.407402 0.270078 0.573136 0.042 Uiso 1 1 calc R U . . .
C27 C 0.239(5) 0.273(3) 0.556(3) 0.058(16) Uani 1 1 d . U . . .
H27A H 0.234715 0.23202 0.528485 0.07 Uiso 1 1 calc R U . . .
C28 C 0.150(4) 0.312(3) 0.570(2) 0.046(15) Uani 1 1 d . U . . .
C29 C 0.045(4) 0.294(3) 0.548(2) 0.044(14) Uani 1 1 d . U . . .
H29A H 0.038202 0.252858 0.520475 0.053 Uiso 1 1 calc R U . . .
C30 C -0.037(6) 0.329(4) 0.562(4) 0.08(2) Uani 1 1 d . U . . .
H30A H -0.1044 0.315627 0.545454 0.102 Uiso 1 1 calc R U . . .
C31 C -0.027(4) 0.392(3) 0.606(2) 0.034(13) Uani 1 1 d . U . . .
C32 C -0.116(5) 0.434(3) 0.620(3) 0.054(15) Uani 1 1 d . U . . .
H32A H -0.184861 0.422717 0.603743 0.065 Uiso 1 1 calc R U . . .
C33 C -0.102(4) 0.494(3) 0.659(2) 0.056(14) Uani 1 1 d . U . . .
H33A H -0.160698 0.525404 0.668319 0.067 Uiso 1 1 calc R U . . .
C34 C -0.007(4) 0.508(3) 0.682(2) 0.043(12) Uani 1 1 d . U . . .
H34A H -0.000798 0.551351 0.706936 0.051 Uiso 1 1 calc R U . . .
C35 C 0.070(3) 0.407(3) 0.628(2) 0.027(11) Uani 1 1 d . U . . .
C36 C 0.158(5) 0.370(3) 0.612(3) 0.055(16) Uani 1 1 d . U . . .
C37 C 0.894(4) 0.562(3) 0.503(2) 0.036(13) Uani 1 1 d . U . . .
H37A H 0.85776 0.601586 0.523617 0.043 Uiso 1 1 calc R U . . .
C38 C 1.004(4) 0.556(3) 0.505(2) 0.042(14) Uani 1 1 d . U . . .
H38A H 1.04301 0.589383 0.530354 0.051 Uiso 1 1 calc R U . . .
C39 C 1.065(3) 0.501(3) 0.4704(19) 0.031(10) Uani 1 1 d . U . . .
H39A H 1.14088 0.497152 0.470956 0.037 Uiso 1 1 calc R U . . .
C40 C 1.003(3) 0.459(3) 0.439(2) 0.053(11) Uani 1 1 d D U . . .
C41 C 1.052(5) 0.417(3) 0.392(3) 0.071(15) Uani 1 1 d D U . . .
H41A H 1.125901 0.425921 0.38501 0.085 Uiso 1 1 calc R U . . .
C42 C 1.000(4) 0.364(4) 0.355(4) 0.11(3) Uani 1 1 d D U . . .
H42A H 1.038434 0.326948 0.333173 0.127 Uiso 1 1 calc R U . . .
C43 C 0.886(4) 0.369(3) 0.353(2) 0.052(14) Uani 1 1 d D U . . .
C44 C 0.825(6) 0.322(4) 0.309(3) 0.08(2) Uani 1 1 d . U . . .
H44A H 0.857543 0.290729 0.28009 0.094 Uiso 1 1 calc R U . . .
C45 C 0.707(7) 0.332(4) 0.318(4) 0.09(2) Uani 1 1 d . U . . .
H45A H 0.658251 0.30594 0.2919 0.111 Uiso 1 1 calc R U . . .
C46 C 0.667(5) 0.378(3) 0.363(3) 0.053(16) Uani 1 1 d . U . . .
H46A H 0.591416 0.386215 0.363828 0.063 Uiso 1 1 calc R U . . .
C47 C 0.834(4) 0.413(3) 0.398(2) 0.045(11) Uani 1 1 d D U . . .
C48 C 0.889(3) 0.463(3) 0.437(3) 0.063(11) Uani 1 1 d D U . . .

loop_
_atom_site_aniso_label
_atom_site_aniso_U_11
_atom_site_aniso_U_22
_atom_site_aniso_U_33
_atom_site_aniso_U_23
_atom_site_aniso_U_13
_atom_site_aniso_U_12
Nd1 0.0192(13) 0.0572(19) 0.0330(15) 0.0032(15) 0.0031(12) 0.0006(14)
Co1 0.019(3) 0.060(5) 0.036(4) 0.000(3) 0.006(3) 0.000(3)
O1 0.042(13) 0.044(13) 0.047(14) -0.003(12) 0.002(12) -0.003(11)
O2 0.054(15) 0.046(15) 0.055(16) 0.004(12) 0.014(12) -0.012(12)
O3 0.048(19) 0.09(2) 0.06(2) 0.020(18) 0.002(19) -0.01(2)
O4 0.034(13) 0.043(14) 0.022(13) 0.000(11) 0.003(11) 0.003(11)
O5 0.031(12) 0.037(13) 0.043(13) -0.013(12) 0.005(10) 0.002(11)
O7 0.056(14) 0.056(15) 0.053(13) 0.005(13) -0.006(12) -0.006(12)
O8 0.064(17) 0.072(17) 0.078(18) -0.010(13) -0.002(13) 0.003(13)
O9 0.07(2) 0.09(2) 0.06(2) 0.008(19) -0.013(18) -0.015(19)
O10 0.013(12) 0.038(13) 0.036(14) -0.013(11) 0.009(11) 0.007(11)
O11 0.029(12) 0.032(13) 0.026(13) -0.005(11) -0.011(10) 0.008(11)
O12 0.06(2) 0.07(2) 0.05(2) -0.001(17) -0.014(17) 0.005(18)
O13 0.057(15) 0.066(16) 0.050(15) 0.010(13) 0.000(13) 0.018(12)
O14 0.021(12) 0.041(13) 0.032(13) 0.004(11) -0.007(11) -0.009(11)
O15 0.07(2) 0.06(2) 0.07(2) -0.01(2) 0.007(19) 0.014(16)
N1 0.030(14) 0.031(15) 0.027(15) 0.008(12) 0.015(12) -0.006(12)
N2 0.029(14) 0.042(15) 0.031(14) 0.003(12) 0.002(12) 0.003(12)
N4 0.039(15) 0.039(15) 0.044(16) 0.002(12) -0.006(13) -0.006(12)
N5 0.047(17) 0.054(17) 0.043(17) -0.002(13) -0.003(13) 0.001(13)
N6 0.025(14) 0.030(15) 0.028(14) -0.006(12) -0.005(11) 0.006(11)
N7 0.038(12) 0.036(14) 0.034(13) 0.004(11) -0.005(11) -0.013(11)
N8 0.022(14) 0.031(14) 0.022(14) 0.007(12) -0.013(12) 0.002(12)
N9 0.066(18) 0.073(19) 0.068(19) -0.002(14) 0.003(14) 0.001(14)
N10 0.042(15) 0.048(16) 0.039(15) 0.006(12) -0.006(13) 0.003(13)
N11 0.050(16) 0.052(16) 0.054(16) 0.000(13) 0.006(13) 0.004(13)
N12 0.047(17) 0.054(16) 0.053(17) 0.014(13) -0.004(13) -0.001(13)
N13 0.060(18) 0.075(19) 0.065(18) 0.003(14) 0.006(14) -0.009(14)
C1 0.047(18) 0.060(17) 0.059(17) -0.003(12) -0.002(14) -0.003(14)
C2 0.08(2) 0.07(2) 0.078(19) 0.005(13) -0.003(14) -0.005(14)
C3 0.05(2) 0.05(2) 0.05(2) 0.002(14) -0.004(14) 0.002(14)
C4 0.05(2) 0.06(2) 0.05(2) -0.001(14) -0.001(14) 0.004(14)
C5 0.08(2) 0.09(2) 0.08(2) 0.004(14) -0.003(14) 0.002(14)
C6 0.07(2) 0.06(2) 0.06(2) -0.002(14) -0.006(14) 0.006(14)
C7 0.07(2) 0.06(2) 0.05(2) 0.004(14) -0.001(14) 0.002(14)
C8 0.05(2) 0.06(2) 0.046(19) -0.004(14) -0.003(14) 0.010(14)
C9 0.043(17) 0.041(17) 0.042(17) 0.003(13) 0.001(13) -0.002(13)
C10 0.027(15) 0.041(17) 0.043(16) -0.002(13) 0.019(12) 0.009(13)
C11 0.035(17) 0.042(17) 0.044(18) 0.001(13) -0.008(13) -0.001(13)
C12 0.048(19) 0.045(19) 0.047(19) 0.001(14) 0.009(14) 0.004(13)
C13 0.026(16) 0.042(17) 0.040(17) 0.001(13) 0.003(13) -0.001(13)
C14 0.05(2) 0.06(2) 0.05(2) 0.000(14) -0.001(14) -0.001(13)
C15 0.06(2) 0.06(2) 0.06(2) -0.007(14) -0.002(14) 0.001(14)
C16 0.044(18) 0.040(18) 0.039(18) -0.001(13) -0.001(13) -0.002(13)
C17 0.048(18) 0.043(18) 0.046(18) -0.002(13) -0.001(13) -0.002(13)
C18 0.06(2) 0.07(2) 0.07(2) 0.001(14) 0.004(14) -0.002(14)
C19 0.039(17) 0.039(17) 0.042(18) -0.003(13) -0.001(13) -0.001(13)
C20 0.026(15) 0.022(16) 0.027(16) 0.002(12) -0.007(13) -0.001(12)
C21 0.015(14) 0.022(15) 0.020(15) 0.005(12) -0.006(12) -0.007(12)
C22 0.035(17) 0.029(17) 0.038(17) -0.002(13) 0.003(13) 0.001(13)
C23 0.06(2) 0.07(2) 0.07(2) -0.003(14) -0.005(14) 0.004(14)
C24 0.027(16) 0.038(17) 0.032(17) -0.004(13) 0.011(13) 0.000(13)
C25 0.038(18) 0.048(19) 0.047(19) 0.005(14) 0.004(13) 0.000(13)
C26 0.025(16) 0.041(17) 0.038(17) 0.000(13) 0.003(13) 0.000(13)
C27 0.06(2) 0.06(2) 0.06(2) -0.004(14) 0.001(14) -0.002(14)
C28 0.045(19) 0.048(19) 0.046(19) -0.001(13) -0.003(13) -0.004(13)
C29 0.044(18) 0.042(18) 0.047(19) -0.003(13) 0.008(13) -0.004(13)
C30 0.09(3) 0.08(3) 0.09(3) 0.004(14) -0.001(14) 0.001(14)
C31 0.038(17) 0.033(17) 0.030(17) -0.005(13) -0.003(13) -0.004(13)
C32 0.054(19) 0.052(19) 0.056(19) 0.017(13) -0.003(14) 0.006(14)
C33 0.051(18) 0.061(19) 0.057(18) 0.003(14) -0.001(13) -0.002(14)
C34 0.043(17) 0.047(18) 0.037(16) -0.001(13) -0.012(13) 0.001(14)
C35 0.019(15) 0.034(16) 0.028(16) -0.002(13) 0.002(12) -0.004(12)
C36 0.06(2) 0.06(2) 0.05(2) -0.003(14) -0.006(14) 0.002(14)
C37 0.035(17) 0.043(17) 0.031(17) -0.002(12) -0.004(13) -0.003(13)
C38 0.034(17) 0.050(18) 0.043(19) 0.004(13) -0.001(13) 0.004(13)
C39 0.024(14) 0.040(16) 0.029(15) 0.008(13) -0.002(12) -0.008(13)
C40 0.052(12) 0.055(17) 0.054(16) 0.003(13) 0.004(12) 0.000(12)
C41 0.070(18) 0.08(2) 0.066(19) 0.001(13) 0.012(13) 0.003(14)
C42 0.11(3) 0.11(3) 0.11(3) 0.002(15) 0.001(15) 0.002(15)
C43 0.051(18) 0.054(19) 0.051(19) 0.001(13) 0.002(14) -0.007(14)
C44 0.08(2) 0.08(2) 0.08(2) 0.000(14) 0.001(14) -0.004(14)
C45 0.09(3) 0.09(3) 0.09(3) -0.001(15) -0.001(15) 0.004(14)
C46 0.05(2) 0.05(2) 0.05(2) -0.001(14) 0.004(14) 0.002(14)
C47 0.047(15) 0.041(16) 0.046(16) 0.000(12) 0.005(12) 0.006(12)
C48 0.059(13) 0.064(17) 0.068(17) -0.009(12) -0.003(12) 0.003(12)

loop_
_atom_type_symbol
_atom_type_description
_atom_type_scat_dispersion_real
_atom_type_scat_dispersion_imag
_atom_type_scat_source
C C 0.0033 0.0016 'International Tables Vol C Tables 4.2.6.8 and 6.1.1.4'
H H 0 0 'International Tables Vol C Tables 4.2.6.8 and 6.1.1.4'
Nd Nd -0.1943 3.0179 'International Tables Vol C Tables 4.2.6.8 and 6.1.1.4'
N N 0.0061 0.0033 'International Tables Vol C Tables 4.2.6.8 and 6.1.1.4'
Co Co 0.3494 0.9721 'International Tables Vol C Tables 4.2.6.8 and 6.1.1.4'
O O 0.0106 0.006 'International Tables Vol C Tables 4.2.6.8 and 6.1.1.4'

loop_
_geom_angle_atom_site_label_1
_geom_angle_atom_site_label_2
_geom_angle_atom_site_label_3
_geom_angle
_geom_angle_site_symmetry_1
_geom_angle_site_symmetry_3
_geom_angle_publ_flag
O7 Nd1 O4 110.5(11) . . ?
O7 Nd1 O14 64.5(11) . . ?
O4 Nd1 O14 67.3(10) . . ?
O7 Nd1 O11 113.9(11) . . ?
O4 Nd1 O11 123.0(10) . . ?
O14 Nd1 O11 102.3(10) . . ?
O7 Nd1 O1 106.7(11) . . ?
O4 Nd1 O1 124.8(11) . . ?
O14 Nd1 O1 167.9(11) . . ?
O11 Nd1 O1 72.9(11) . . ?
O7 Nd1 O2 67.6(13) . . ?
O4 Nd1 O2 169.5(11) . . ?
O14 Nd1 O2 118.7(12) . . ?
O11 Nd1 O2 65.6(11) . . ?
O1 Nd1 O2 49.2(12) . . ?
O7 Nd1 O13 107.1(13) . . ?
O4 Nd1 O13 66.6(12) . . ?
O14 Nd1 O13 47.0(11) . . ?
O11 Nd1 O13 67.5(12) . . ?
O1 Nd1 O13 135.6(13) . . ?
O2 Nd1 O13 123.9(13) . . ?
O7 Nd1 O5 65.5(10) . . ?
O4 Nd1 O5 50.4(10) . . ?
O14 Nd1 O5 66.0(10) . . ?
O11 Nd1 O5 167.7(10) . . ?
O1 Nd1 O5 119.3(11) . . ?
O2 Nd1 O5 122.4(11) . . ?
O13 Nd1 O5 100.6(12) . . ?
O7 Nd1 N7 174.4(11) . . ?
O4 Nd1 N7 69.1(11) . . ?
O14 Nd1 N7 119.4(11) . . ?
O11 Nd1 N7 70.0(11) . . ?
O1 Nd1 N7 70.1(11) . . ?
O2 Nd1 N7 111.8(12) . . ?
O13 Nd1 N7 78.0(12) . . ?
O5 Nd1 N7 111.7(10) . . ?
O7 Nd1 O8 48.4(13) . . ?
O4 Nd1 O8 111.4(12) . . ?
O14 Nd1 O8 107.8(12) . . ?
O11 Nd1 O8 124.5(12) . . ?
O1 Nd1 O8 67.9(12) . . ?
O2 Nd1 O8 59.2(13) . . ?
O13 Nd1 O8 154.5(13) . . ?
O5 Nd1 O8 65.1(12) . . ?
N7 Nd1 O8 126.3(13) . . ?
O7 Nd1 O10 69.9(11) . . ?
O4 Nd1 O10 127.5(10) . . ?
O14 Nd1 O10 66.9(10) . . ?
O11 Nd1 O10 47.9(9) . . ?
O1 Nd1 O10 102.8(11) . . ?
O2 Nd1 O10 62.2(11) . . ?
O13 Nd1 O10 64.0(11) . . ?
O5 Nd1 O10 125.0(9) . . ?
N7 Nd1 O10 115.0(10) . . ?
O8 Nd1 O10 105.7(12) . . ?
O7 Nd1 N8 114.1(12) . . ?
O4 Nd1 N8 65.3(10) . . ?
O14 Nd1 N8 127.5(10) . . ?
O11 Nd1 N8 121.6(10) . . ?
O1 Nd1 N8 62.9(12) . . ?
O2 Nd1 N8 105.6(12) . . ?
O13 Nd1 N8 124.6(12) . . ?
O5 Nd1 N8 67.2(10) . . ?
N7 Nd1 N8 60.5(11) . . ?
O8 Nd1 N8 71.2(12) . . ?
O10 Nd1 N8 165.6(10) . . ?
N3 Co1 N4 72.8(16) . . ?
N3 Co1 N6 95.7(15) . . ?
N4 Co1 N6 88.5(15) . . ?
N3 Co1 N2 92.2(15) . . ?
N4 Co1 N2 100.8(16) . . ?
N6 Co1 N2 169.2(15) . . ?
N3 Co1 N1 98.9(15) . . ?
N4 Co1 N1 171.6(16) . . ?
N6 Co1 N1 93.9(15) . . ?
N2 Co1 N1 77.6(15) . . ?
N3 Co1 N5 167.0(17) . . ?
N4 Co1 N5 94.5(16) . . ?
N6 Co1 N5 81.1(16) . . ?
N2 Co1 N5 92.8(16) . . ?
N1 Co1 N5 93.9(16) . . ?
N9 O1 Nd1 96(3) . . ?
N9 O2 Nd1 102(4) . . ?
N10 O4 Nd1 100(3) . . ?
N10 O5 Nd1 93(2) . . ?
N11 O7 Nd1 99(3) . . ?
N11 O8 Nd1 86(3) . . ?
N12 O10 Nd1 91(3) . . ?
N12 O11 Nd1 101(3) . . ?
N13 O13 Nd1 95(4) . . ?
N13 O14 Nd1 90(3) . . ?
C12 N1 C1 120(4) . . ?
C12 N1 Co1 116(3) . . ?
C1 N1 Co1 124(3) . . ?
C11 N2 C10 113(4) . . ?
C11 N2 Co1 113(3) . . ?
C10 N2 Co1 132(3) . . ?
C24 N3 C13 106(4) . . ?
C24 N3 Co1 125(3) . . ?
C13 N3 Co1 127(3) . . ?
C22 N4 C23 117(4) . . ?
C22 N4 Co1 127(3) . . ?
C23 N4 Co1 116(3) . . ?
C25 N5 C36 115(5) . . ?
C25 N5 Co1 134(4) . . ?
C36 N5 Co1 110(4) . . ?
C34 N6 C35 115(4) . . ?
C34 N6 Co1 133(3) . . ?
C35 N6 Co1 111(3) . . ?
C48 N7 C37 117(4) . . ?
C48 N7 Nd1 125(3) . . ?
C37 N7 Nd1 118(3) . . ?
C46 N8 C47 124(5) . . ?
C46 N8 Nd1 119(4) . . ?
C47 N8 Nd1 115(3) . . ?
O2 N9 O3 135(6) . . ?
O2 N9 O1 113(5) . . ?
O3 N9 O1 110(5) . . ?
O4 N10 O6 122(4) . . ?
O4 N10 O5 116(4) . . ?
O6 N10 O5 122(4) . . ?
O7 N11 O8 124(5) . . ?
O7 N11 O9 123(4) . . ?
O8 N11 O9 108(4) . . ?
O7 N11 Nd1 58(2) . . ?
O8 N11 Nd1 68(3) . . ?
O9 N11 Nd1 170(4) . . ?
O11 N12 O10 119(4) . . ?
O11 N12 O12 124(5) . . ?
O10 N12 O12 117(5) . . ?
O13 N13 O14 125(6) . . ?
O13 N13 O15 123(6) . . ?
O14 N13 O15 111(5) . . ?
O13 N13 Nd1 65(4) . . ?
O14 N13 Nd1 63(3) . . ?
O15 N13 Nd1 172(4) . . ?
N1 C1 C2 120(6) . . ?
N1 C1 H1A 120.2 . . ?
C2 C1 H1A 120.2 . . ?
C1 C2 C3 120(6) . . ?
C1 C2 H2A 120 . . ?
C3 C2 H2A 120 . . ?
C2 C3 C4 118(5) . . ?
C2 C3 H3A 121.2 . . ?
C4 C3 H3A 121.2 . . ?
C5 C4 C12 119(7) . . ?
C5 C4 C3 125(6) . . ?
C12 C4 C3 116(5) . . ?
C4 C5 C6 130(7) . . ?
C4 C5 H5A 115.2 . . ?
C6 C5 H5A 115.2 . . ?
C5 C6 C7 116(6) . . ?
C5 C6 H6A 121.8 . . ?
C7 C6 H6A 121.8 . . ?
C8 C7 C6 125(6) . . ?
C8 C7 C11 114(5) . . ?
C6 C7 C11 118(6) . . ?
C7 C8 C9 122(5) . . ?
C7 C8 H8A 119.1 . . ?
C9 C8 H8A 119.1 . . ?
C10 C9 C8 108(4) . . ?
C10 C9 H9A 126.2 . . ?
C8 C9 H9A 126.2 . . ?
N2 C10 C9 132(5) . . ?
N2 C10 H10A 113.9 . . ?
C9 C10 H10A 113.9 . . ?
N2 C11 C7 123(5) . . ?
N2 C11 C12 118(4) . . ?
C7 C11 C12 117(5) . . ?
N1 C12 C4 126(5) . . ?
N1 C12 C11 115(5) . . ?
C4 C12 C11 119(5) . . ?
C14 C13 N3 122(5) . . ?
C14 C13 H13A 118.9 . . ?
N3 C13 H13A 118.9 . . ?
C15 C14 C13 125(6) . . ?
C15 C14 H14A 117.5 . . ?
C13 C14 H14A 117.5 . . ?
C14 C15 C16 119(6) . . ?
C14 C15 H15A 120.7 . . ?
C16 C15 H15A 120.7 . . ?
C24 C16 C17 124(5) . . ?
C24 C16 C15 109(5) . . ?
C17 C16 C15 126(5) . . ?
C18 C17 C16 119(5) . . ?
C18 C17 H17A 120.3 . . ?
C16 C17 H17A 120.3 . . ?
C17 C18 C19 122(6) . . ?
C17 C18 H18A 119.1 . . ?
C19 C18 H18A 119.1 . . ?
C20 C19 C18 121(5) . . ?
C20 C19 C23 124(4) . . ?
C18 C19 C23 115(5) . . ?
C21 C20 C19 116(4) . . ?
C21 C20 H20A 122.2 . . ?
C19 C20 H20A 122.2 . . ?
C20 C21 C22 124(5) . . ?
C20 C21 H21A 118.1 . . ?
C22 C21 H21A 118.1 . . ?
N4 C22 C21 122(4) . . ?
N4 C22 H22A 118.8 . . ?
C21 C22 H22A 118.8 . . ?
N4 C23 C24 120(5) . . ?
N4 C23 C19 117(4) . . ?
C24 C23 C19 122(5) . . ?
C16 C24 N3 137(4) . . ?
C16 C24 C23 117(5) . . ?
N3 C24 C23 105(4) . . ?
N5 C25 C26 130(6) . . ?
N5 C25 H25A 115.1 . . ?
C26 C25 H25A 115.1 . . ?
C25 C26 C27 116(5) . . ?
C25 C26 H26A 122.1 . . ?
C27 C26 H26A 122.1 . . ?
C28 C27 C26 119(5) . . ?
C28 C27 H27A 120.5 . . ?
C26 C27 H27A 120.5 . . ?
C27 C28 C36 119(5) . . ?
C27 C28 C29 123(5) . . ?
C36 C28 C29 118(5) . . ?
C30 C29 C28 123(6) . . ?
C30 C29 H29A 118.4 . . ?
C28 C29 H29A 118.3 . . ?
C29 C30 C31 119(7) . . ?
C29 C30 H30A 120.6 . . ?
C31 C30 H30A 120.6 . . ?
C35 C31 C32 123(5) . . ?
C35 C31 C30 118(5) . . ?
C32 C31 C30 119(5) . . ?
C33 C32 C31 117(6) . . ?
C33 C32 H32A 121.5 . . ?
C31 C32 H32A 121.5 . . ?
C34 C33 C32 121(6) . . ?
C34 C33 H33A 119.5 . . ?
C32 C33 H33A 119.5 . . ?
C33 C34 N6 125(5) . . ?
C33 C34 H34A 117.6 . . ?
N6 C34 H34A 117.6 . . ?
C31 C35 C36 123(5) . . ?
C31 C35 N6 118(4) . . ?
C36 C35 N6 118(4) . . ?
C35 C36 C28 119(5) . . ?
C35 C36 N5 120(5) . . ?
C28 C36 N5 121(5) . . ?
C38 C37 N7 118(4) . . ?
C38 C37 H37A 120.9 . . ?
N7 C37 H37A 120.9 . . ?
C37 C38 C39 124(5) . . ?
C37 C38 H38A 118.2 . . ?
C39 C38 H38A 118.2 . . ?
C40 C39 C38 112(4) . . ?
C40 C39 H39A 124.2 . . ?
C38 C39 H39A 124.2 . . ?
C39 C40 C41 117(4) . . ?
C39 C40 C48 126(4) . . ?
C41 C40 C48 116(5) . . ?
C42 C41 C40 126(6) . . ?
C42 C41 H41A 117.1 . . ?
C40 C41 H41A 117.1 . . ?
C41 C42 C43 116(6) . . ?
C41 C42 H42A 122.1 . . ?
C43 C42 H42A 122.1 . . ?
C42 C43 C47 117(5) . . ?
C42 C43 C44 120(5) . . ?
C47 C43 C44 123(5) . . ?
C43 C44 C45 111(7) . . ?
C43 C44 H44A 124.5 . . ?
C45 C44 H44A 124.5 . . ?
C46 C45 C44 120(7) . . ?
C46 C45 H45A 119.8 . . ?
C44 C45 H45A 119.8 . . ?
N8 C46 C45 125(6) . . ?
N8 C46 H46A 117.3 . . ?
C45 C46 H46A 117.3 . . ?
C43 C47 C48 124(5) . . ?
C43 C47 N8 116(4) . . ?
C48 C47 N8 120(4) . . ?
N7 C48 C40 123(4) . . ?
N7 C48 C47 120(4) . . ?
C40 C48 C47 118(5) . . ?

loop_
_geom_bond_atom_site_label_1
_geom_bond_atom_site_label_2
_geom_bond_distance
_geom_bond_site_symmetry_2
_geom_bond_publ_flag
Nd1 O7 2.52(3) . ?
Nd1 O4 2.53(3) . ?
Nd1 O14 2.55(3) . ?
Nd1 O11 2.58(3) . ?
Nd1 O1 2.58(3) . ?
Nd1 O2 2.59(4) . ?
Nd1 O13 2.62(4) . ?
Nd1 O5 2.63(3) . ?
Nd1 N7 2.70(3) . ?
Nd1 O8 2.74(4) . ?
Nd1 O10 2.76(3) . ?
Nd1 N8 2.80(4) . ?
Co1 N3 2.09(4) . ?
Co1 N4 2.10(4) . ?
Co1 N6 2.11(3) . ?
Co1 N2 2.12(4) . ?
Co1 N1 2.12(4) . ?
Co1 N5 2.13(5) . ?
O1 N9 1.40(6) . ?
O2 N9 1.18(6) . ?
O3 N9 1.26(6) . ?
O4 N10 1.26(5) . ?
O5 N10 1.33(5) . ?
O6 N10 1.26(5) . ?
O7 N11 1.17(5) . ?
O8 N11 1.29(6) . ?
O9 N11 1.35(6) . ?
O10 N12 1.27(6) . ?
O11 N12 1.24(5) . ?
O12 N12 1.28(6) . ?
O13 N13 0.98(5) . ?
O14 N13 1.34(6) . ?
O15 N13 1.41(6) . ?
N1 C12 1.29(7) . ?
N1 C1 1.39(7) . ?
N2 C11 1.31(6) . ?
N2 C10 1.31(6) . ?
N3 C24 1.36(6) . ?
N3 C13 1.43(6) . ?
N4 C22 1.35(6) . ?
N4 C23 1.37(7) . ?
N5 C25 1.24(7) . ?
N5 C36 1.45(7) . ?
N6 C34 1.33(6) . ?
N6 C35 1.48(6) . ?
N7 C48 1.27(6) . ?
N7 C37 1.42(6) . ?
N8 C46 1.18(7) . ?
N8 C47 1.44(6) . ?
C1 C2 1.424(15) . ?
C1 H1A 0.95 . ?
C2 C3 1.44(9) . ?
C2 H2A 0.95 . ?
C3 C4 1.46(8) . ?
C3 H3A 0.95 . ?
C4 C5 1.25(9) . ?
C4 C12 1.42(8) . ?
C5 C6 1.40(10) . ?
C5 H5A 0.95 . ?
C6 C7 1.44(9) . ?
C6 H6A 0.95 . ?
C7 C8 1.38(8) . ?
C7 C11 1.47(8) . ?
C8 C9 1.49(7) . ?
C8 H8A 0.95 . ?
C9 C10 1.37(6) . ?
C9 H9A 0.95 . ?
C10 H10A 0.95 . ?
C11 C12 1.50(8) . ?
C13 C14 1.32(7) . ?
C13 H13A 0.95 . ?
C14 C15 1.30(8) . ?
C14 H14A 0.95 . ?
C15 C16 1.47(8) . ?
C15 H15A 0.95 . ?
C16 C24 1.30(7) . ?
C16 C17 1.40(8) . ?
C17 C18 1.34(8) . ?
C17 H17A 0.95 . ?
C18 C19 1.423(15) . ?
C18 H18A 0.95 . ?
C19 C20 1.41(7) . ?
C19 C23 1.43(8) . ?
C20 C21 1.23(6) . ?
C20 H20A 0.95 . ?
C21 C22 1.42(6) . ?
C21 H21A 0.95 . ?
C22 H22A 0.95 . ?
C23 C24 1.423(15) . ?
C25 C26 1.32(7) . ?
C25 H25A 0.95 . ?
C26 C27 1.48(8) . ?
C26 H26A 0.95 . ?
C27 C28 1.34(8) . ?
C27 H27A 0.95 . ?
C28 C36 1.39(8) . ?
C28 C29 1.44(8) . ?
C29 C30 1.24(9) . ?
C29 H29A 0.95 . ?
C30 C31 1.50(9) . ?
C30 H30A 0.95 . ?
C31 C35 1.33(6) . ?
C31 C32 1.38(8) . ?
C32 C33 1.38(8) . ?
C32 H32A 0.95 . ?
C33 C34 1.31(7) . ?
C33 H33A 0.95 . ?
C34 H34A 0.95 . ?
C35 C36 1.34(7) . ?
C37 C38 1.38(7) . ?
C37 H37A 0.95 . ?
C38 C39 1.45(7) . ?
C38 H38A 0.95 . ?
C39 C40 1.28(6) . ?
C39 H39A 0.95 . ?
C40 C41 1.420(15) . ?
C40 C48 1.421(15) . ?
C41 C42 1.417(15) . ?
C41 H41A 0.95 . ?
C42 C43 1.422(15) . ?
C42 H42A 0.95 . ?
C43 C47 1.43(7) . ?
C43 C44 1.48(9) . ?
C44 C45 1.50(11) . ?
C44 H44A 0.95 . ?
C45 C46 1.39(9) . ?
C45 H45A 0.95 . ?
C46 H46A 0.95 . ?
C47 C48 1.427(15) . ?
